data_7114623
loop_
_publ_author_name
'Max M. Hansmann'
'Rebecca L. Melen'
'Frank Rominger'
'A. Stephen K. Hashmi'
'Douglas W. Stephan'

_publ_section_title
;
 B(C6F5)3 promoted cyclisation of internal propargyl esters: structural
 characterisation of 1,3-dioxolium compounds
;
_journal_name_full Chem.Commun.
_journal_page_first 7243
_journal_paper_doi 10.1039/C4CC01370K
_journal_volume 50
_journal_year 2014
_chemical_formula_moiety 'C30 H12 B F15 O2'
_chemical_formula_sum 'C30 H12 B F15 O2'
_chemical_formula_weight 700.21
_chemical_name_systematic
; 
 ? 
;
_space_group_IT_number 2
_symmetry_cell_setting triclinic
_symmetry_space_group_name_Hall '-P 1'
_symmetry_space_group_name_H-M 'P -1'
_atom_sites_solution_hydrogens geom
_atom_sites_solution_primary direct
_atom_sites_solution_secondary difmap
_audit_creation_method SHELXL-97
_cell_angle_alpha 67.050(2)
_cell_angle_beta 74.863(2)
_cell_angle_gamma 83.714(2)
_cell_formula_units_Z 2
_cell_length_a 10.6886(5)
_cell_length_b 11.3024(5)
_cell_length_c 12.7940(6)
_cell_measurement_reflns_used 8879
_cell_measurement_temperature 150(2)
_cell_measurement_theta_max 28.56
_cell_measurement_theta_min 2.32
_cell_volume 1373.83(11)
_computing_cell_refinement 'Bruker SAINT'
_computing_data_collection 'Bruker APEX2'
_computing_data_reduction 'Bruker SAINT'
_computing_molecular_graphics 'Bruker SHELXTL'
_computing_publication_material 'Bruker SHELXTL'
_computing_structure_refinement 'SHELXL-97 (Sheldrick, 2008)'
_computing_structure_solution 'SHELXS-97 (Sheldrick, 2008)'
_diffrn_ambient_temperature 150(2)
_diffrn_measured_fraction_theta_full 0.995
_diffrn_measured_fraction_theta_max 0.995
_diffrn_measurement_device_type 'Bruker APEX-II CCD'
_diffrn_measurement_method 'phi and omega scans'
_diffrn_radiation_monochromator graphite
_diffrn_radiation_source 'fine-focus sealed tube'
_diffrn_radiation_type MoK\a
_diffrn_radiation_wavelength 0.71073
_diffrn_reflns_av_R_equivalents 0.0421
_diffrn_reflns_av_sigmaI/netI 0.0566
_diffrn_reflns_limit_h_max 14
_diffrn_reflns_limit_h_min -14
_diffrn_reflns_limit_k_max 15
_diffrn_reflns_limit_k_min -15
_diffrn_reflns_limit_l_max 17
_diffrn_reflns_limit_l_min -16
_diffrn_reflns_number 26660
_diffrn_reflns_theta_full 28.77
_diffrn_reflns_theta_max 28.77
_diffrn_reflns_theta_min 1.78
_exptl_absorpt_coefficient_mu 0.174
_exptl_absorpt_correction_T_max 0.9828
_exptl_absorpt_correction_T_min 0.9828
_exptl_absorpt_correction_type multi-scan
_exptl_absorpt_process_details multi-scan
_exptl_crystal_colour colourless
_exptl_crystal_density_diffrn 1.693
_exptl_crystal_density_method 'not measured'
_exptl_crystal_description block
_exptl_crystal_F_000 696
_exptl_crystal_size_max 0.10
_exptl_crystal_size_mid 0.10
_exptl_crystal_size_min 0.10
_refine_diff_density_max 0.337
_refine_diff_density_min -0.282
_refine_diff_density_rms 0.055
_refine_ls_extinction_method none
_refine_ls_goodness_of_fit_ref 1.007
_refine_ls_hydrogen_treatment constr
_refine_ls_matrix_type full
_refine_ls_number_parameters 435
_refine_ls_number_reflns 7118
_refine_ls_number_restraints 0
_refine_ls_restrained_S_all 1.007
_refine_ls_R_factor_all 0.0887
_refine_ls_R_factor_gt 0.0441
_refine_ls_shift/su_max 0.001
_refine_ls_shift/su_mean 0.000
_refine_ls_structure_factor_coef Fsqd
_refine_ls_weighting_details 'calc w=1/[\s^2^(Fo^2^)+(0.0383P)^2^+0.3792P] where P=(Fo^2^+2Fc^2^)/3'
_refine_ls_weighting_scheme calc
_refine_ls_wR_factor_gt 0.0859
_refine_ls_wR_factor_ref 0.1000
_reflns_number_gt 4464
_reflns_number_total 7118
_reflns_threshold_expression >2sigma(I)
_cod_data_source_file c4cc01370k2.cif
_cod_data_source_block rlm035_0m_Compound_4
_cod_original_sg_symbol_H-M P-1
_cod_database_code 7114623

loop_
_symmetry_equiv_pos_as_xyz
'x, y, z'
'-x, -y, -z'

loop_
_atom_site_label
_atom_site_type_symbol
_atom_site_fract_x
_atom_site_fract_y
_atom_site_fract_z
_atom_site_U_iso_or_equiv
_atom_site_adp_type
_atom_site_occupancy
_atom_site_symmetry_multiplicity
_atom_site_calc_flag
_atom_site_refinement_flags
O1 O 0.49585(12) 0.40382(10) 0.33715(11) 0.0203(3) Uani 1 1 d .
B1 B 0.34386(19) 0.66450(18) 0.29415(18) 0.0172(4) Uani 1 1 d .
O2 O 0.39293(12) 0.22456(11) 0.41914(11) 0.0227(3) Uani 1 1 d .
C11 C 0.48297(17) 0.71847(15) 0.19898(15) 0.0176(4) Uani 1 1 d .
F12 F 0.36615(10) 0.84269(10) 0.05859(9) 0.0276(3) Uani 1 1 d .
C12 C 0.48176(17) 0.80398(16) 0.08636(16) 0.0200(4) Uani 1 1 d .
F13 F 0.58090(11) 0.92972(10) -0.11055(9) 0.0333(3) Uani 1 1 d .
C13 C 0.59009(19) 0.85105(16) -0.00218(16) 0.0222(4) Uani 1 1 d .
F14 F 0.81842(11) 0.85685(11) -0.06567(10) 0.0360(3) Uani 1 1 d .
C14 C 0.71048(19) 0.81480(17) 0.01983(17) 0.0244(4) Uani 1 1 d .
F15 F 0.83670(10) 0.69891(11) 0.15390(11) 0.0372(3) Uani 1 1 d .
C15 C 0.71931(18) 0.73371(17) 0.13068(17) 0.0234(4) Uani 1 1 d .
F16 F 0.62760(10) 0.60943(10) 0.32196(9) 0.0267(3) Uani 1 1 d .
C16 C 0.60730(18) 0.68862(16) 0.21648(16) 0.0192(4) Uani 1 1 d .
C21 C 0.27070(16) 0.78915(15) 0.32333(15) 0.0170(4) Uani 1 1 d .
F22 F 0.42566(10) 0.78386(9) 0.42980(10) 0.0277(3) Uani 1 1 d .
C22 C 0.31612(17) 0.83541(16) 0.39256(16) 0.0198(4) Uani 1 1 d .
F23 F 0.30772(11) 0.96727(10) 0.49957(10) 0.0323(3) Uani 1 1 d .
C23 C 0.25944(19) 0.93282(16) 0.42814(16) 0.0226(4) Uani 1 1 d .
F24 F 0.09714(11) 1.09389(10) 0.42124(10) 0.0348(3) Uani 1 1 d .
C24 C 0.15253(18) 0.99570(16) 0.39053(17) 0.0237(4) Uani 1 1 d .
F25 F -0.00209(10) 1.01608(10) 0.28365(10) 0.0322(3) Uani 1 1 d .
C25 C 0.10422(18) 0.95693(16) 0.31997(17) 0.0228(4) Uani 1 1 d .
F26 F 0.10753(10) 0.82790(10) 0.21715(9) 0.0268(3) Uani 1 1 d .
C26 C 0.16317(17) 0.85699(16) 0.28792(15) 0.0194(4) Uani 1 1 d .
C31 C 0.25666(17) 0.59485(15) 0.24427(15) 0.0181(4) Uani 1 1 d .
F32 F 0.42491(11) 0.56701(11) 0.09133(10) 0.0341(3) Uani 1 1 d .
C32 C 0.30124(18) 0.54779(17) 0.15591(17) 0.0245(4) Uani 1 1 d .
F33 F 0.27829(13) 0.43490(13) 0.04008(12) 0.0528(4) Uani 1 1 d .
C33 C 0.2271(2) 0.4767(2) 0.12790(19) 0.0334(5) Uani 1 1 d .
F34 F 0.02854(14) 0.37971(15) 0.16269(14) 0.0648(5) Uani 1 1 d .
C34 C 0.1014(2) 0.4483(2) 0.1895(2) 0.0378(5) Uani 1 1 d .
F35 F -0.07104(11) 0.46095(12) 0.34277(12) 0.0449(3) Uani 1 1 d .
C35 C 0.05151(19) 0.48978(19) 0.27951(19) 0.0308(5) Uani 1 1 d .
F36 F 0.07431(10) 0.59336(10) 0.39760(9) 0.0274(3) Uani 1 1 d .
C36 C 0.12931(18) 0.55935(16) 0.30503(16) 0.0219(4) Uani 1 1 d .
C41 C 0.59114(18) 0.23219(17) 0.27396(16) 0.0212(4) Uani 1 1 d .
C42 C 0.70102(19) 0.30194(19) 0.20081(18) 0.0318(5) Uani 1 1 d .
H42 H 0.7127 0.3859 0.1966 0.038 Uiso 1 1 calc R
C43 C 0.7928(2) 0.2478(2) 0.13445(19) 0.0348(5) Uani 1 1 d .
H43 H 0.8682 0.2952 0.0846 0.042 Uiso 1 1 calc R
C44 C 0.77727(18) 0.12511(19) 0.13911(17) 0.0270(5) Uani 1 1 d .
C45 C 0.66682(19) 0.05702(19) 0.21263(18) 0.0297(5) Uani 1 1 d .
H45 H 0.6549 -0.0267 0.2162 0.036 Uiso 1 1 calc R
C46 C 0.57445(19) 0.10858(18) 0.28026(18) 0.0274(4) Uani 1 1 d .
H46 H 0.4998 0.0605 0.3309 0.033 Uiso 1 1 calc R
C47 C 0.8770(2) 0.0675(2) 0.0657(2) 0.0379(5) Uani 1 1 d .
H47A H 0.9058 -0.0157 0.1159 0.057 Uiso 1 1 calc R
H47B H 0.9512 0.1253 0.0244 0.057 Uiso 1 1 calc R
H47C H 0.8392 0.0552 0.0087 0.057 Uiso 1 1 calc R
C48 C 0.49428(17) 0.28645(16) 0.34314(16) 0.0197(4) Uani 1 1 d .
C49 C 0.32069(17) 0.31029(16) 0.46922(16) 0.0200(4) Uani 1 1 d .
C50 C 0.20081(19) 0.26128(18) 0.55969(18) 0.0313(5) Uani 1 1 d .
H50A H 0.1659 0.3252 0.5943 0.047 Uiso 1 1 calc R
H50B H 0.2199 0.1812 0.6206 0.047 Uiso 1 1 calc R
H50C H 0.1369 0.2448 0.5244 0.047 Uiso 1 1 calc R
C51 C 0.38326(17) 0.42155(16) 0.41860(15) 0.0176(4) Uani 1 1 d .
C52 C 0.35795(17) 0.55065(15) 0.42151(15) 0.0180(4) Uani 1 1 d .
H52A H 0.4294 0.5737 0.4459 0.022 Uiso 1 1 calc R
H52B H 0.2770 0.5488 0.4813 0.022 Uiso 1 1 calc R

loop_
_atom_site_aniso_label
_atom_site_aniso_U_11
_atom_site_aniso_U_22
_atom_site_aniso_U_33
_atom_site_aniso_U_23
_atom_site_aniso_U_13
_atom_site_aniso_U_12
O1 0.0210(7) 0.0175(6) 0.0206(7) -0.0088(5) 0.0000(6) 0.0007(5)
B1 0.0161(10) 0.0196(9) 0.0168(11) -0.0087(8) -0.0031(9) 0.0017(8)
O2 0.0216(7) 0.0182(6) 0.0259(8) -0.0107(5) 0.0023(6) -0.0007(5)
C11 0.0190(10) 0.0164(8) 0.0191(10) -0.0084(7) -0.0048(8) 0.0001(7)
F12 0.0210(6) 0.0334(6) 0.0233(6) -0.0039(5) -0.0086(5) 0.0028(5)
C12 0.0163(10) 0.0223(9) 0.0233(11) -0.0094(8) -0.0072(8) 0.0014(7)
F13 0.0347(7) 0.0379(6) 0.0173(6) 0.0003(5) -0.0050(5) -0.0045(5)
C13 0.0270(11) 0.0216(9) 0.0162(10) -0.0045(7) -0.0049(8) -0.0026(8)
F14 0.0232(6) 0.0468(7) 0.0265(7) -0.0062(6) 0.0047(5) -0.0092(5)
C14 0.0219(10) 0.0265(9) 0.0199(11) -0.0071(8) 0.0035(8) -0.0084(8)
F15 0.0166(6) 0.0494(7) 0.0370(7) -0.0065(6) -0.0068(5) -0.0012(5)
C15 0.0165(10) 0.0258(9) 0.0280(11) -0.0100(8) -0.0059(8) 0.0007(7)
F16 0.0224(6) 0.0313(6) 0.0205(6) -0.0019(5) -0.0077(5) -0.0005(5)
C16 0.0230(10) 0.0182(8) 0.0168(10) -0.0057(7) -0.0072(8) 0.0006(7)
C21 0.0161(9) 0.0162(8) 0.0152(9) -0.0045(7) 0.0005(7) -0.0018(7)
F22 0.0271(6) 0.0255(5) 0.0389(7) -0.0162(5) -0.0168(5) 0.0041(5)
C22 0.0183(10) 0.0171(8) 0.0221(10) -0.0055(7) -0.0056(8) 0.0017(7)
F23 0.0437(7) 0.0271(6) 0.0350(7) -0.0188(5) -0.0123(6) -0.0021(5)
C23 0.0282(11) 0.0205(9) 0.0206(10) -0.0090(8) -0.0041(9) -0.0053(8)
F24 0.0387(7) 0.0250(6) 0.0416(8) -0.0205(5) -0.0014(6) 0.0072(5)
C24 0.0259(11) 0.0173(8) 0.0253(11) -0.0110(8) 0.0023(9) 0.0011(7)
F25 0.0260(6) 0.0311(6) 0.0375(7) -0.0130(5) -0.0095(5) 0.0127(5)
C25 0.0186(10) 0.0204(9) 0.0223(11) -0.0037(8) -0.0021(8) 0.0046(7)
F26 0.0289(6) 0.0305(6) 0.0261(6) -0.0138(5) -0.0136(5) 0.0080(5)
C26 0.0216(10) 0.0199(8) 0.0147(10) -0.0057(7) -0.0024(8) 0.0003(7)
C31 0.0176(9) 0.0183(8) 0.0182(10) -0.0065(7) -0.0053(8) 0.0018(7)
F32 0.0274(7) 0.0446(7) 0.0371(7) -0.0296(6) 0.0057(5) -0.0054(5)
C32 0.0216(11) 0.0269(9) 0.0249(11) -0.0116(8) -0.0013(9) -0.0027(8)
F33 0.0557(9) 0.0682(9) 0.0556(9) -0.0508(8) 0.0002(7) -0.0137(7)
C33 0.0400(13) 0.0389(11) 0.0312(12) -0.0249(10) -0.0050(10) -0.0037(10)
F34 0.0554(10) 0.0877(11) 0.0784(11) -0.0559(9) -0.0094(8) -0.0316(8)
C34 0.0355(13) 0.0459(13) 0.0437(14) -0.0253(11) -0.0106(11) -0.0134(10)
F35 0.0247(7) 0.0613(8) 0.0514(9) -0.0248(7) -0.0003(6) -0.0187(6)
C35 0.0209(11) 0.0365(11) 0.0346(13) -0.0126(10) -0.0039(9) -0.0083(9)
F36 0.0212(6) 0.0351(6) 0.0238(6) -0.0133(5) 0.0030(5) -0.0045(5)
C36 0.0223(10) 0.0228(9) 0.0205(11) -0.0088(8) -0.0046(8) 0.0012(7)
C41 0.0198(10) 0.0255(9) 0.0202(10) -0.0123(8) -0.0033(8) 0.0033(7)
C42 0.0288(12) 0.0330(11) 0.0356(13) -0.0197(10) 0.0006(10) -0.0027(9)
C43 0.0235(11) 0.0472(12) 0.0369(13) -0.0240(11) 0.0023(10) -0.0048(9)
C44 0.0197(10) 0.0448(12) 0.0271(12) -0.0239(10) -0.0108(9) 0.0099(9)
C45 0.0300(12) 0.0302(10) 0.0365(13) -0.0223(9) -0.0080(10) 0.0073(9)
C46 0.0261(11) 0.0264(10) 0.0309(12) -0.0150(9) -0.0016(9) -0.0005(8)
C47 0.0244(12) 0.0616(14) 0.0419(14) -0.0373(12) -0.0088(10) 0.0118(10)
C48 0.0209(10) 0.0179(8) 0.0204(10) -0.0076(7) -0.0050(8) 0.0008(7)
C49 0.0199(10) 0.0186(8) 0.0219(10) -0.0110(7) -0.0019(8) 0.0033(7)
C50 0.0255(11) 0.0279(10) 0.0358(13) -0.0147(9) 0.0065(10) -0.0049(8)
C51 0.0153(9) 0.0213(8) 0.0149(9) -0.0070(7) -0.0021(7) 0.0027(7)
C52 0.0174(9) 0.0171(8) 0.0187(10) -0.0077(7) -0.0019(8) 0.0008(7)

loop_
_atom_type_symbol
_atom_type_description
_atom_type_scat_dispersion_real
_atom_type_scat_dispersion_imag
_atom_type_scat_source
C C 0.0033 0.0016 'International Tables Vol C Tables 4.2.6.8 and 6.1.1.4'
H H 0.0000 0.0000 'International Tables Vol C Tables 4.2.6.8 and 6.1.1.4'
O O 0.0106 0.0060 'International Tables Vol C Tables 4.2.6.8 and 6.1.1.4'
B B 0.0013 0.0007 'International Tables Vol C Tables 4.2.6.8 and 6.1.1.4'
F F 0.0171 0.0103 'International Tables Vol C Tables 4.2.6.8 and 6.1.1.4'

loop_
_geom_angle_atom_site_label_1
_geom_angle_atom_site_label_2
_geom_angle_atom_site_label_3
_geom_angle
C48 O1 C51 107.37(13)
C11 B1 C21 106.23(13)
C11 B1 C31 111.53(14)
C21 B1 C31 114.00(14)
C11 B1 C52 114.86(15)
C21 B1 C52 106.78(14)
C31 B1 C52 103.58(13)
C48 O2 C49 107.07(13)
C16 C11 C12 112.92(16)
C16 C11 B1 127.81(16)
C12 C11 B1 119.27(16)
F12 C12 C13 116.18(16)
F12 C12 C11 118.76(16)
C13 C12 C11 125.03(17)
F13 C13 C12 121.50(17)
F13 C13 C14 119.31(17)
C12 C13 C14 119.17(17)
F14 C14 C13 120.63(17)
F14 C14 C15 120.30(17)
C13 C14 C15 119.07(17)
F15 C15 C14 119.68(17)
F15 C15 C16 120.88(17)
C14 C15 C16 119.44(17)
F16 C16 C15 114.34(16)
F16 C16 C11 121.35(16)
C15 C16 C11 124.30(17)
C26 C21 C22 112.38(15)
C26 C21 B1 127.81(16)
C22 C21 B1 119.80(15)
F22 C22 C23 114.89(15)
F22 C22 C21 119.99(15)
C23 C22 C21 125.12(17)
F23 C23 C24 119.73(16)
F23 C23 C22 120.71(17)
C24 C23 C22 119.56(17)
F24 C24 C25 120.70(17)
F24 C24 C23 120.90(17)
C25 C24 C23 118.39(16)
F25 C25 C24 119.31(16)
F25 C25 C26 120.64(17)
C24 C25 C26 120.05(17)
F26 C26 C25 114.76(16)
F26 C26 C21 120.80(15)
C25 C26 C21 124.44(17)
C32 C31 C36 112.59(16)
C32 C31 B1 126.97(16)
C36 C31 B1 119.66(16)
F32 C32 C33 114.81(17)
F32 C32 C31 121.00(16)
C33 C32 C31 124.18(18)
F33 C33 C34 119.76(18)
F33 C33 C32 120.25(19)
C34 C33 C32 119.99(19)
F34 C34 C33 120.4(2)
F34 C34 C35 120.5(2)
C33 C34 C35 119.04(18)
F35 C35 C34 120.12(18)
F35 C35 C36 120.89(18)
C34 C35 C36 118.98(18)
F36 C36 C35 115.46(16)
F36 C36 C31 119.35(16)
C35 C36 C31 125.18(18)
C42 C41 C46 120.29(17)
C42 C41 C48 120.24(16)
C46 C41 C48 119.47(17)
C43 C42 C41 119.19(18)
C43 C42 H42 120.4
C41 C42 H42 120.4
C42 C43 C44 121.24(19)
C42 C43 H43 119.4
C44 C43 H43 119.4
C45 C44 C43 118.71(18)
C45 C44 C47 120.41(18)
C43 C44 C47 120.88(19)
C46 C45 C44 121.09(18)
C46 C45 H45 119.5
C44 C45 H45 119.5
C45 C46 C41 119.47(18)
C45 C46 H46 120.3
C41 C46 H46 120.3
C44 C47 H47A 109.5
C44 C47 H47B 109.5
H47A C47 H47B 109.5
C44 C47 H47C 109.5
H47A C47 H47C 109.5
H47B C47 H47C 109.5
O1 C48 O2 111.84(15)
O1 C48 C41 124.20(16)
O2 C48 C41 123.96(15)
C51 C49 O2 107.40(15)
C51 C49 C50 135.32(16)
O2 C49 C50 117.28(14)
C49 C50 H50A 109.5
C49 C50 H50B 109.5
H50A C50 H50B 109.5
C49 C50 H50C 109.5
H50A C50 H50C 109.5
H50B C50 H50C 109.5
C49 C51 O1 106.32(14)
C49 C51 C52 135.86(17)
O1 C51 C52 117.61(14)
C51 C52 B1 114.12(14)
C51 C52 H52A 108.7
B1 C52 H52A 108.7
C51 C52 H52B 108.7
B1 C52 H52B 108.7
H52A C52 H52B 107.6

loop_
_geom_bond_atom_site_label_1
_geom_bond_atom_site_label_2
_geom_bond_distance
O1 C48 1.3002(19)
O1 C51 1.425(2)
B1 C11 1.655(3)
B1 C21 1.659(3)
B1 C31 1.661(3)
B1 C52 1.669(3)
O2 C48 1.301(2)
O2 C49 1.417(2)
C11 C16 1.389(2)
C11 C12 1.390(2)
F12 C12 1.354(2)
C12 C13 1.374(3)
F13 C13 1.346(2)
C13 C14 1.374(3)
F14 C14 1.345(2)
C14 C15 1.378(3)
F15 C15 1.346(2)
C15 C16 1.382(3)
F16 C16 1.356(2)
C21 C26 1.386(2)
C21 C22 1.391(2)
F22 C22 1.365(2)
C22 C23 1.374(2)
F23 C23 1.349(2)
C23 C24 1.373(3)
F24 C24 1.346(2)
C24 C25 1.369(3)
F25 C25 1.350(2)
C25 C26 1.383(2)
F26 C26 1.356(2)
C31 C32 1.386(3)
C31 C36 1.394(3)
F32 C32 1.353(2)
C32 C33 1.384(3)
F33 C33 1.349(2)
C33 C34 1.368(3)
F34 C34 1.343(2)
C34 C35 1.370(3)
F35 C35 1.346(2)
C35 C36 1.379(3)
F36 C36 1.356(2)
C41 C42 1.389(3)
C41 C46 1.396(2)
C41 C48 1.427(2)
C42 C43 1.377(3)
C42 H42 0.9500
C43 C44 1.391(3)
C43 H43 0.9500
C44 C45 1.388(3)
C44 C47 1.498(3)
C45 C46 1.373(3)
C45 H45 0.9500
C46 H46 0.9500
C47 H47A 0.9800
C47 H47B 0.9800
C47 H47C 0.9800
C49 C51 1.331(2)
C49 C50 1.473(3)
C50 H50A 0.9800
C50 H50B 0.9800
C50 H50C 0.9800
C51 C52 1.468(2)
C52 H52A 0.9900
C52 H52B 0.9900
